data_7201879
loop_
_publ_author_name
'Liu, Yu'
'Li, Qiang'
'Guo, Dong-Sheng'
'Chen, Kun'

_publ_section_title
;
 Supramolecular chain-like aggregates and polymeric sandwich complexes
 constructed from p-sulfonatocalix[4,6]arenes with (8-hydroxy)quinoline
 guests
;
_journal_issue 6
_journal_name_full CrystEngComm
_journal_page_first 675
_journal_paper_doi 10.1039/b717884k
_journal_volume 10
_journal_year 2008
_chemical_formula_sum 'C55 H63 N3 O25 S4'
_chemical_formula_weight 1294.32
_chemical_name_systematic
;
?
;
_space_group_IT_number 14
_symmetry_cell_setting monoclinic
_symmetry_space_group_name_Hall '-P 2ybc'
_symmetry_space_group_name_H-M 'P 1 21/c 1'
_atom_sites_solution_hydrogens geom
_atom_sites_solution_primary direct
_atom_sites_solution_secondary difmap
_audit_creation_method SHELXL-97
_cell_angle_alpha 90.00
_cell_angle_beta 103.405(2)
_cell_angle_gamma 90.00
_cell_formula_units_Z 4
_cell_length_a 12.9696(16)
_cell_length_b 23.274(3)
_cell_length_c 20.884(3)
_cell_measurement_reflns_used 7991
_cell_measurement_temperature 294(2)
_cell_measurement_theta_max 26.10
_cell_measurement_theta_min 2.38
_cell_volume 6132.2(14)
_computing_cell_refinement 'Bruker SMART'
_computing_data_collection 'Bruker SMART'
_computing_data_reduction 'Bruker SAINT'
_computing_molecular_graphics 'Bruker SHELXTL'
_computing_publication_material 'Bruker SHELXTL'
_computing_structure_refinement 'SHELXL-97 (Sheldrick, 1997)'
_computing_structure_solution 'SHELXS-97 (Sheldrick, 1990)'
_diffrn_ambient_temperature 294(2)
_diffrn_measured_fraction_theta_full 0.999
_diffrn_measured_fraction_theta_max 0.999
_diffrn_measurement_device_type 'CCD area detector'
_diffrn_measurement_method 'phi and omega scans'
_diffrn_radiation_monochromator graphite
_diffrn_radiation_source 'fine-focus sealed tube'
_diffrn_radiation_type MoK\a
_diffrn_radiation_wavelength 0.71073
_diffrn_reflns_av_R_equivalents 0.0407
_diffrn_reflns_av_sigmaI/netI 0.0495
_diffrn_reflns_limit_h_max 14
_diffrn_reflns_limit_h_min -15
_diffrn_reflns_limit_k_max 27
_diffrn_reflns_limit_k_min -27
_diffrn_reflns_limit_l_max 24
_diffrn_reflns_limit_l_min -13
_diffrn_reflns_number 30840
_diffrn_reflns_theta_full 25.01
_diffrn_reflns_theta_max 25.01
_diffrn_reflns_theta_min 1.33
_exptl_absorpt_coefficient_mu 0.239
_exptl_absorpt_correction_T_max 1.000000
_exptl_absorpt_correction_T_min 0.737134
_exptl_absorpt_correction_type multi-scan
_exptl_absorpt_process_details SADABS
_exptl_crystal_colour colorless
_exptl_crystal_density_diffrn 1.402
_exptl_crystal_density_meas ?
_exptl_crystal_density_method 'not measured'
_exptl_crystal_F_000 2712
_exptl_crystal_size_max 0.30
_exptl_crystal_size_mid 0.26
_exptl_crystal_size_min 0.20
_refine_diff_density_max 0.984
_refine_diff_density_min -0.558
_refine_diff_density_rms 0.095
_refine_ls_extinction_method none
_refine_ls_goodness_of_fit_ref 1.046
_refine_ls_hydrogen_treatment mixed
_refine_ls_matrix_type full
_refine_ls_number_parameters 980
_refine_ls_number_reflns 10805
_refine_ls_number_restraints 234
_refine_ls_restrained_S_all 1.081
_refine_ls_R_factor_all 0.1223
_refine_ls_R_factor_gt 0.0719
_refine_ls_shift/su_max 0.001
_refine_ls_shift/su_mean 0.000
_refine_ls_structure_factor_coef Fsqd
_refine_ls_weighting_details 'calc w=1/[\s^2^(Fo^2^)+(0.1475P)^2^+6.4622P] where P=(Fo^2^+2Fc^2^)/3'
_refine_ls_weighting_scheme calc
_refine_ls_wR_factor_gt 0.2049
_refine_ls_wR_factor_ref 0.2642
_reflns_number_gt 6543
_reflns_number_total 10805
_reflns_threshold_expression >2sigma(I)
_cod_data_source_file b717884k.txt
_cod_data_source_block shelxl1
_cod_depositor_comments
;
The following automatic conversions were performed:
'_symmetry_cell_setting' value 'Monoclinic' changed to 'monoclinic'
according to '/home/saulius/struct/CIF-dictionaries/cif_core.dic'
dictionary named 'cif_core.dic' version 2.4.1 from
2010-06-29.

'_exptl_absorpt_correction_type' value 'MULTI-SCAN' changed
to 'multi-scan' according to
'/home/saulius/struct/CIF-dictionaries/cif_core.dic' dictionary named
'cif_core.dic' version 2.4.1 from 2010-06-29.

Automatic conversion script
Id: cif_fix_enum 1527 2010-12-29 10:47:43Z saulius 

The following automatic conversions were performed:

'_exptl_crystal_density_meas' value 'NONE' was changed to '?' - the
value is perceived as not measured.

Automatic conversion script
Id: cif_fix_values 3008 2015-01-20 13:52:24Z robertas 
;
_cod_original_cell_volume 6132.3(13)
_cod_original_sg_symbol_H-M P2(1)/c
_cod_database_code 7201879

loop_
_symmetry_equiv_pos_as_xyz
'x, y, z'
'-x, y+1/2, -z+1/2'
'-x, -y, -z'
'x, -y-1/2, z-1/2'

loop_
_atom_site_label
_atom_site_type_symbol
_atom_site_fract_x
_atom_site_fract_y
_atom_site_fract_z
_atom_site_U_iso_or_equiv
_atom_site_adp_type
_atom_site_occupancy
_atom_site_symmetry_multiplicity
_atom_site_calc_flag
_atom_site_refinement_flags
_atom_site_disorder_assembly
_atom_site_disorder_group
S1 S 1.04145(10) 0.26821(5) 1.11763(6) 0.0420(3) Uani 1 1 d . . .
S2 S 0.80598(14) -0.01083(6) 0.90489(8) 0.0662(5) Uani 1 1 d D . .
S3 S 0.46351(12) 0.22548(8) 0.79967(8) 0.0678(5) Uani 1 1 d D . .
S4 S 0.77990(12) 0.50934(6) 0.92538(7) 0.0587(4) Uani 1 1 d D . .
O1 O 1.1360(3) 0.25002(13) 0.85576(16) 0.0432(8) Uani 1 1 d . . .
H1 H 1.1392 0.2815 0.8387 0.065 Uiso 1 1 calc R . .
O2 O 0.9790(3) 0.18636(14) 0.78474(16) 0.0485(8) Uani 1 1 d . A .
H2 H 1.0363 0.1976 0.8066 0.073 Uiso 1 1 calc R . .
O3 O 0.8378(3) 0.26798(13) 0.69061(15) 0.0424(8) Uani 1 1 d . A .
H3 H 0.8603 0.2384 0.6773 0.064 Uiso 1 1 calc R . .
O4 O 0.9640(3) 0.32851(14) 0.78702(16) 0.0475(8) Uani 1 1 d . A .
H4 H 0.9225 0.3168 0.7538 0.071 Uiso 1 1 calc R . .
O5 O 1.1273(3) 0.30595(16) 1.15022(17) 0.0576(10) Uani 1 1 d . . .
O6 O 1.0506(3) 0.21072(15) 1.14608(17) 0.0567(9) Uani 1 1 d . . .
O7 O 0.9379(3) 0.29399(15) 1.11418(17) 0.0542(9) Uani 1 1 d . . .
O8 O 0.8921(7) -0.0457(4) 0.9398(5) 0.076(3) Uani 0.50 1 d PU A 1
O9 O 0.7358(10) 0.0118(5) 0.9437(6) 0.096(3) Uani 0.50 1 d PU A 1
O10 O 0.7367(9) -0.0418(4) 0.8490(4) 0.079(3) Uani 0.50 1 d PU A 1
O8' O 0.8545(13) -0.0600(4) 0.8844(9) 0.136(4) Uani 0.50 1 d PDU A 2
O9' O 0.8274(11) -0.0023(5) 0.9752(5) 0.105(3) Uani 0.50 1 d PU A 2
O10' O 0.6952(7) -0.0093(7) 0.8776(8) 0.137(5) Uani 0.50 1 d PDU A 2
O11 O 0.4974(8) 0.1985(5) 0.8635(5) 0.068(3) Uani 0.50 1 d PU B 1
O12 O 0.3987(7) 0.1878(5) 0.7505(5) 0.076(3) Uani 0.50 1 d PU B 1
O13 O 0.4248(16) 0.2795(8) 0.8140(10) 0.131(7) Uani 0.50 1 d PU B 1
O11' O 0.4306(15) 0.1682(8) 0.7825(10) 0.153(6) Uani 0.50 1 d PU B 2
O12' O 0.3985(9) 0.2758(6) 0.7827(8) 0.094(4) Uani 0.50 1 d PDU B 2
O13' O 0.4936(15) 0.2323(9) 0.8692(5) 0.145(6) Uani 0.50 1 d PDU B 2
O14 O 0.7270(9) 0.4806(5) 0.9698(6) 0.089(3) Uani 0.50 1 d PDU C 1
O15 O 0.6733(9) 0.5248(5) 0.8860(5) 0.110(4) Uani 0.50 1 d PDU C 1
O16 O 0.8478(11) 0.5576(5) 0.9334(7) 0.097(5) Uani 0.50 1 d PDU C 1
O14' O 0.7855(13) 0.4872(7) 0.9913(5) 0.118(5) Uani 0.50 1 d PDU C 2
O15' O 0.7271(9) 0.5485(4) 0.8725(5) 0.077(3) Uani 0.50 1 d PU C 2
O16' O 0.8706(10) 0.5426(5) 0.9609(6) 0.079(4) Uani 0.50 1 d PU C 2
C1 C 1.0872(3) 0.36777(18) 0.9032(2) 0.0366(10) Uani 1 1 d . . .
H1A H 1.1277 0.3955 0.9336 0.044 Uiso 1 1 calc R . .
H1B H 1.1226 0.3624 0.8675 0.044 Uiso 1 1 calc R . .
C2 C 1.0845(3) 0.31096(18) 0.9387(2) 0.0335(9) Uani 1 1 d . . .
C3 C 1.0620(3) 0.31195(18) 1.0005(2) 0.0362(10) Uani 1 1 d . . .
H3A H 1.0503 0.3471 1.0189 0.043 Uiso 1 1 calc R . .
C4 C 1.0567(4) 0.26165(18) 1.0357(2) 0.0361(10) Uani 1 1 d . . .
C5 C 1.0683(3) 0.20858(18) 1.0079(2) 0.0364(10) Uani 1 1 d . . .
H5A H 1.0615 0.1751 1.0308 0.044 Uiso 1 1 calc R . .
C6 C 1.0901(3) 0.20532(18) 0.9459(2) 0.0346(9) Uani 1 1 d . . .
C7 C 1.1029(3) 0.25691(18) 0.9134(2) 0.0335(9) Uani 1 1 d . . .
C8 C 1.1029(4) 0.14666(18) 0.9156(2) 0.0407(11) Uani 1 1 d . . .
H8A H 1.1501 0.1506 0.8861 0.049 Uiso 1 1 calc R . .
H8B H 1.1359 0.1205 0.9505 0.049 Uiso 1 1 calc R . .
C9 C 0.9991(4) 0.12059(18) 0.8779(2) 0.0382(10) Uani 1 1 d . A .
C10 C 0.9556(4) 0.07350(19) 0.9042(2) 0.0455(12) Uani 1 1 d . . .
H10A H 0.9911 0.0582 0.9445 0.055 Uiso 1 1 calc R A .
C11 C 0.8606(4) 0.04939(19) 0.8711(2) 0.0455(12) Uani 1 1 d . A .
C12 C 0.8060(4) 0.07201(19) 0.8109(2) 0.0450(11) Uani 1 1 d . . .
H12A H 0.7418 0.0559 0.7893 0.054 Uiso 1 1 calc R A .
C13 C 0.8469(4) 0.11837(17) 0.7830(2) 0.0385(10) Uani 1 1 d . A .
C14 C 0.9439(4) 0.14172(18) 0.8164(2) 0.0386(10) Uani 1 1 d . . .
C15 C 0.7871(4) 0.14512(18) 0.7187(2) 0.0401(11) Uani 1 1 d . . .
H15A H 0.7373 0.1174 0.6942 0.048 Uiso 1 1 calc R A .
H15B H 0.8367 0.1552 0.6922 0.048 Uiso 1 1 calc R . .
C16 C 0.7269(4) 0.19894(19) 0.7315(2) 0.0378(10) Uani 1 1 d . A .
C17 C 0.6368(4) 0.1915(2) 0.7565(2) 0.0448(11) Uani 1 1 d . . .
H17A H 0.6151 0.1545 0.7641 0.054 Uiso 1 1 calc R A .
C18 C 0.5788(4) 0.2383(2) 0.7704(2) 0.0474(12) Uani 1 1 d . A .
C19 C 0.6120(4) 0.2942(2) 0.7606(2) 0.0450(11) Uani 1 1 d . . .
H19A H 0.5739 0.3255 0.7704 0.054 Uiso 1 1 calc R A .
C20 C 0.7017(4) 0.30288(19) 0.7363(2) 0.0390(10) Uani 1 1 d . A .
C21 C 0.7559(4) 0.25485(19) 0.7191(2) 0.0364(10) Uani 1 1 d . . .
C22 C 0.7415(4) 0.36366(19) 0.7277(2) 0.0440(11) Uani 1 1 d . . .
H22A H 0.7818 0.3630 0.6939 0.053 Uiso 1 1 calc R A .
H22B H 0.6810 0.3887 0.7126 0.053 Uiso 1 1 calc R . .
C23 C 0.8105(4) 0.38823(18) 0.7904(2) 0.0382(10) Uani 1 1 d . A .
C24 C 0.7718(4) 0.43145(19) 0.8251(2) 0.0432(11) Uani 1 1 d . . .
H24A H 0.7035 0.4453 0.8086 0.052 Uiso 1 1 calc R A .
C25 C 0.8321(4) 0.45439(19) 0.8833(2) 0.0426(11) Uani 1 1 d . A .
C26 C 0.9346(4) 0.43391(18) 0.9086(2) 0.0399(11) Uani 1 1 d . . .
H26A H 0.9751 0.4490 0.9476 0.048 Uiso 1 1 calc R A .
C27 C 0.9766(3) 0.39105(17) 0.8757(2) 0.0350(10) Uani 1 1 d . A .
C28 C 0.9154(4) 0.36909(17) 0.8167(2) 0.0352(10) Uani 1 1 d . . .
N2 N 0.3830(4) 0.2232(3) 0.4523(3) 0.0826(16) Uani 1 1 d . . .
H2A H 0.4007 0.2389 0.4191 0.099 Uiso 1 1 calc R . .
C38 C 0.3381(5) 0.2323(3) 0.5565(3) 0.0689(17) Uani 1 1 d . . .
C39 C 0.3220(6) 0.2666(4) 0.6074(4) 0.092(2) Uani 1 1 d . . .
H39A H 0.3046 0.2502 0.6441 0.110 Uiso 1 1 calc R . .
C40 C 0.3317(6) 0.3234(5) 0.6033(5) 0.105(3) Uani 1 1 d . . .
H40A H 0.3214 0.3456 0.6383 0.126 Uiso 1 1 calc R . .
C41 C 0.3562(6) 0.3512(4) 0.5502(6) 0.109(3) Uani 1 1 d . . .
H41A H 0.3611 0.3911 0.5495 0.130 Uiso 1 1 calc R . .
C42 C 0.3736(6) 0.3179(3) 0.4970(4) 0.086(2) Uani 1 1 d . . .
H42A H 0.3906 0.3348 0.4604 0.103 Uiso 1 1 calc R . .
C43 C 0.3640(4) 0.2582(2) 0.5023(3) 0.0567(14) Uani 1 1 d . . .
C44 C 0.3750(6) 0.1663(4) 0.4537(5) 0.099(3) Uani 1 1 d . . .
H44A H 0.3871 0.1439 0.4193 0.119 Uiso 1 1 calc R . .
C45 C 0.3477(6) 0.1409(3) 0.5085(6) 0.103(3) Uani 1 1 d . . .
H45A H 0.3431 0.1011 0.5103 0.124 Uiso 1 1 calc R . .
C46 C 0.3282(5) 0.1715(3) 0.5575(5) 0.090(2) Uani 1 1 d . . .
H46A H 0.3081 0.1534 0.5924 0.108 Uiso 1 1 calc R . .
N3 N 0.2582(4) 0.6950(2) 0.5240(2) 0.0617(12) Uani 1 1 d . . .
H3B H 0.2677 0.6614 0.5093 0.074 Uiso 1 1 calc R . .
C47 C 0.2976(4) 0.7418(2) 0.4968(2) 0.0513(13) Uani 1 1 d . . .
C48 C 0.3545(5) 0.7345(3) 0.4478(3) 0.0708(17) Uani 1 1 d . . .
H48A H 0.3668 0.6980 0.4331 0.085 Uiso 1 1 calc R . .
C49 C 0.3907(5) 0.7812(5) 0.4226(3) 0.086(2) Uani 1 1 d . . .
H49A H 0.4292 0.7768 0.3905 0.103 Uiso 1 1 calc R . .
C50 C 0.3718(6) 0.8364(4) 0.4437(4) 0.097(3) Uani 1 1 d . . .
H50A H 0.3972 0.8681 0.4250 0.117 Uiso 1 1 calc R . .
C51 C 0.3164(6) 0.8445(3) 0.4916(4) 0.086(2) Uani 1 1 d . . .
H51A H 0.3044 0.8815 0.5051 0.103 Uiso 1 1 calc R . .
C52 C 0.2776(4) 0.7964(2) 0.5203(3) 0.0560(13) Uani 1 1 d . . .
C53 C 0.2206(5) 0.7993(3) 0.5702(3) 0.0657(16) Uani 1 1 d . . .
H53A H 0.2057 0.8351 0.5857 0.079 Uiso 1 1 calc R . .
C54 C 0.1871(5) 0.7512(3) 0.5961(3) 0.0637(16) Uani 1 1 d . . .
H54A H 0.1515 0.7537 0.6299 0.076 Uiso 1 1 calc R . .
C55 C 0.2069(5) 0.6991(3) 0.5713(3) 0.0632(15) Uani 1 1 d . . .
H55A H 0.1836 0.6659 0.5881 0.076 Uiso 1 1 calc R . .
C29 C 0.9288(11) 0.5223(5) 0.7375(5) 0.093(11) Uani 0.50 1 d PGD D 1
C30 C 1.0225(11) 0.4953(4) 0.7687(7) 0.107(12) Uani 0.50 1 d PG D 1
H30A H 1.0459 0.4632 0.7496 0.129 Uiso 0.50 1 calc PR D 1
C31 C 1.0811(8) 0.5161(5) 0.8285(7) 0.104(7) Uani 0.50 1 d PG D 1
H31A H 1.1439 0.4980 0.8494 0.125 Uiso 0.50 1 calc PR D 1
C32 C 1.0461(10) 0.5640(5) 0.8571(5) 0.106(19) Uani 0.50 1 d PG D 1
H32A H 1.0853 0.5780 0.8971 0.128 Uiso 0.50 1 calc PR D 1
C33 C 0.9523(10) 0.5911(4) 0.8258(6) 0.049(3) Uani 0.50 1 d PG D 1
H33A H 0.9289 0.6232 0.8450 0.058 Uiso 0.50 1 calc PR D 1
C34 C 0.8937(8) 0.5703(5) 0.7661(6) 0.071(6) Uani 0.50 1 d PGD D 1
N1 N 0.7987(17) 0.5952(13) 0.7371(13) 0.173(15) Uani 0.50 1 d PD D 1
H1C H 0.7776 0.6240 0.7565 0.207 Uiso 0.50 1 calc PR D 1
C35 C 0.7348(15) 0.5767(7) 0.6781(8) 0.090(5) Uani 0.50 1 d PD D 1
H35A H 0.6708 0.5946 0.6595 0.107 Uiso 0.50 1 calc PR D 1
C36 C 0.7707(14) 0.5302(7) 0.6484(10) 0.116(8) Uani 0.50 1 d PD D 1
H36A H 0.7298 0.5157 0.6091 0.139 Uiso 0.50 1 calc PR D 1
C37 C 0.8674(19) 0.5051(11) 0.6769(9) 0.108(12) Uani 0.50 1 d PD D 1
H37A H 0.8922 0.4756 0.6545 0.129 Uiso 0.50 1 calc PR D 1
C29' C 0.9696(7) 0.5546(4) 0.8019(5) 0.068(4) Uani 0.50 1 d PGD E 2
C30' C 1.0517(9) 0.5617(4) 0.8574(5) 0.075(12) Uani 0.50 1 d PGU E 2
H30B H 1.0481 0.5906 0.8875 0.089 Uiso 0.50 1 calc PR E 2
C31' C 1.1393(8) 0.5255(5) 0.8679(5) 0.088(5) Uani 0.50 1 d PG E 2
H31B H 1.1942 0.5302 0.9051 0.105 Uiso 0.50 1 calc PR E 2
C32' C 1.1447(7) 0.4822(4) 0.8230(6) 0.095(5) Uani 0.50 1 d PG E 2
H32B H 1.2033 0.4580 0.8300 0.114 Uiso 0.50 1 calc PR E 2
C33' C 1.0626(10) 0.4751(4) 0.7675(5) 0.081(5) Uani 0.50 1 d PG E 2
H33B H 1.0663 0.4462 0.7374 0.097 Uiso 0.50 1 calc PR E 2
C34' C 0.9751(8) 0.5113(4) 0.7569(4) 0.052(6) Uani 0.50 1 d PGD E 2
C35' C 0.8851(14) 0.5068(12) 0.7058(10) 0.094(9) Uani 0.50 1 d PD E 2
H35B H 0.8807 0.4758 0.6772 0.113 Uiso 0.50 1 calc PR E 2
C36' C 0.8015(15) 0.5456(6) 0.6945(8) 0.088(5) Uani 0.50 1 d PD E 2
H36B H 0.7455 0.5416 0.6578 0.105 Uiso 0.50 1 calc PR E 2
C37' C 0.8021(14) 0.5908(8) 0.7389(9) 0.054(5) Uani 0.50 1 d PDU E 2
H37B H 0.7482 0.6180 0.7331 0.064 Uiso 0.50 1 calc PR E 2
N1' N 0.8883(8) 0.5918(5) 0.7918(7) 0.073(4) Uani 0.50 1 d PD E 2
H1'A H 0.8902 0.6184 0.8206 0.087 Uiso 0.50 1 calc PR E 2
O19 O 0.7605(5) 0.0900(2) 0.0402(3) 0.1063(17) Uani 1 1 d . . .
O20 O 0.9568(5) 0.1067(2) 0.1128(3) 0.1168(19) Uani 1 1 d . . .
O21 O 0.5728(8) 0.4371(6) 0.5749(6) 0.116(4) Uani 0.50 1 d P . .
O22 O 0.6052(8) 0.0173(4) 0.6614(4) 0.187(3) Uani 1 1 d . . .
O23 O 0.4870(8) 0.9675(6) 0.8148(7) 0.132(5) Uani 0.50 1 d P . .
O24 O 0.2007(3) 0.31744(18) 0.76626(19) 0.0677(11) Uani 1 1 d . . .
O25 O 0.5483(5) 0.5654(4) 0.7781(5) 0.170(3) Uani 1 1 d . . .
O26 O 0.5225(10) 0.4797(6) 0.9516(9) 0.176(6) Uani 0.60 1 d P F 1
O26' O 0.408(2) 0.5064(10) 0.9648(10) 0.192(10) Uani 0.40 1 d P G 2
O27 O 0.5628(11) 0.0956(5) 0.9105(7) 0.140(5) Uani 0.50 1 d P . .
O28 O 0.2626(13) 0.4286(6) 0.7688(7) 0.137(5) Uani 0.50 1 d PU H 1
O28' O 0.3563(17) 0.4174(8) 0.7592(9) 0.176(6) Uani 0.50 1 d PU I 2
O29 O 0.4755(18) 0.0403(10) 0.9730(12) 0.110(7) Uani 0.25 1 d PU . .
O29' O 0.506(3) 0.0999(13) 0.353(2) 0.193(16) Uani 0.25 1 d P . .

loop_
_atom_site_aniso_label
_atom_site_aniso_U_11
_atom_site_aniso_U_22
_atom_site_aniso_U_33
_atom_site_aniso_U_23
_atom_site_aniso_U_13
_atom_site_aniso_U_12
S1 0.0518(7) 0.0441(6) 0.0344(6) 0.0012(5) 0.0191(5) 0.0020(5)
S2 0.0866(12) 0.0501(8) 0.0597(9) 0.0085(7) 0.0128(8) -0.0182(8)
S3 0.0497(9) 0.0927(12) 0.0682(10) -0.0052(9) 0.0285(8) -0.0047(8)
S4 0.0709(10) 0.0459(7) 0.0599(9) -0.0138(6) 0.0166(7) 0.0142(7)
O1 0.053(2) 0.0429(18) 0.0390(18) -0.0013(14) 0.0223(16) 0.0010(15)
O2 0.058(2) 0.0462(19) 0.0408(19) 0.0042(15) 0.0097(16) -0.0080(16)
O3 0.052(2) 0.0396(17) 0.0404(18) -0.0036(14) 0.0215(16) 0.0000(15)
O4 0.048(2) 0.0497(19) 0.0442(19) -0.0154(15) 0.0104(16) 0.0064(16)
O5 0.063(2) 0.067(2) 0.045(2) -0.0196(17) 0.0163(18) -0.0107(18)
O6 0.081(3) 0.050(2) 0.0423(19) 0.0129(16) 0.0202(19) 0.0091(18)
O7 0.056(2) 0.066(2) 0.051(2) 0.0100(17) 0.0319(18) 0.0129(18)
O8 0.083(5) 0.056(4) 0.072(5) 0.042(4) -0.014(4) -0.014(4)
O9 0.105(7) 0.097(6) 0.107(7) -0.003(5) 0.063(6) -0.026(5)
O10 0.108(6) 0.055(5) 0.064(5) 0.005(4) 0.000(5) -0.042(4)
O8' 0.169(9) 0.083(6) 0.174(9) 0.000(7) 0.078(8) 0.000(6)
O9' 0.135(8) 0.097(6) 0.081(6) 0.024(5) 0.021(6) -0.027(6)
O10' 0.110(8) 0.147(9) 0.149(9) 0.052(7) 0.018(7) -0.039(7)
O11 0.065(5) 0.091(6) 0.058(5) 0.015(4) 0.034(4) -0.003(5)
O12 0.043(5) 0.120(7) 0.064(5) 0.003(5) 0.008(4) -0.033(5)
O13 0.117(10) 0.136(9) 0.155(11) -0.021(8) 0.060(8) 0.004(7)
O11' 0.145(10) 0.137(9) 0.203(11) -0.022(8) 0.091(8) -0.042(7)
O12' 0.040(5) 0.141(8) 0.111(8) 0.042(7) 0.036(5) 0.033(5)
O13' 0.127(9) 0.202(11) 0.117(9) -0.009(8) 0.051(7) -0.012(9)
O14 0.099(7) 0.070(5) 0.129(8) -0.015(5) 0.094(6) 0.001(5)
O15 0.080(6) 0.123(8) 0.119(7) -0.062(6) 0.005(6) 0.048(6)
O16 0.128(9) 0.062(6) 0.113(9) -0.021(6) 0.056(7) -0.016(6)
O14' 0.143(9) 0.116(8) 0.115(8) -0.011(6) 0.068(7) 0.007(7)
O15' 0.085(6) 0.066(5) 0.084(6) 0.010(4) 0.025(5) 0.035(5)
O16' 0.077(6) 0.064(6) 0.082(7) -0.042(5) -0.009(5) 0.013(5)
C1 0.042(3) 0.031(2) 0.038(2) -0.0011(18) 0.013(2) -0.0045(18)
C2 0.033(2) 0.034(2) 0.034(2) 0.0003(17) 0.0088(19) -0.0052(17)
C3 0.041(3) 0.036(2) 0.034(2) -0.0061(18) 0.012(2) -0.0005(19)
C4 0.038(2) 0.036(2) 0.036(2) -0.0009(18) 0.012(2) -0.0008(18)
C5 0.040(3) 0.034(2) 0.037(2) 0.0019(18) 0.011(2) -0.0005(18)
C6 0.037(2) 0.033(2) 0.034(2) 0.0009(18) 0.0080(19) 0.0035(18)
C7 0.031(2) 0.040(2) 0.030(2) 0.0008(18) 0.0070(18) 0.0010(18)
C8 0.050(3) 0.033(2) 0.040(2) -0.0008(19) 0.011(2) 0.009(2)
C9 0.049(3) 0.029(2) 0.038(2) -0.0033(18) 0.012(2) 0.0057(19)
C10 0.062(3) 0.035(2) 0.038(3) 0.001(2) 0.010(2) 0.007(2)
C11 0.058(3) 0.035(2) 0.044(3) 0.000(2) 0.013(2) -0.003(2)
C12 0.055(3) 0.036(2) 0.044(3) -0.006(2) 0.013(2) -0.002(2)
C13 0.053(3) 0.027(2) 0.036(2) -0.0031(18) 0.012(2) 0.0021(19)
C14 0.052(3) 0.030(2) 0.036(2) -0.0038(18) 0.015(2) 0.003(2)
C15 0.052(3) 0.036(2) 0.031(2) -0.0067(18) 0.008(2) -0.001(2)
C16 0.043(3) 0.042(2) 0.027(2) -0.0015(18) 0.005(2) 0.002(2)
C17 0.048(3) 0.048(3) 0.037(3) 0.001(2) 0.008(2) -0.002(2)
C18 0.040(3) 0.063(3) 0.039(3) -0.001(2) 0.008(2) 0.000(2)
C19 0.046(3) 0.051(3) 0.037(3) -0.004(2) 0.007(2) 0.009(2)
C20 0.043(3) 0.043(2) 0.029(2) -0.0036(19) 0.005(2) 0.004(2)
C21 0.042(3) 0.045(3) 0.022(2) -0.0036(18) 0.0052(19) -0.0004(19)
C22 0.050(3) 0.042(3) 0.038(3) 0.002(2) 0.006(2) 0.009(2)
C23 0.047(3) 0.030(2) 0.039(2) 0.0003(18) 0.011(2) 0.0016(19)
C24 0.047(3) 0.034(2) 0.049(3) 0.004(2) 0.014(2) 0.009(2)
C25 0.055(3) 0.032(2) 0.041(3) -0.0030(19) 0.013(2) 0.004(2)
C26 0.054(3) 0.030(2) 0.038(2) -0.0007(19) 0.014(2) -0.003(2)
C27 0.044(3) 0.026(2) 0.037(2) 0.0021(17) 0.014(2) -0.0032(18)
C28 0.044(3) 0.028(2) 0.036(2) 0.0014(18) 0.015(2) 0.0019(18)
N2 0.069(4) 0.104(5) 0.071(4) -0.001(3) 0.009(3) 0.010(3)
C38 0.042(3) 0.090(5) 0.075(4) 0.013(4) 0.014(3) 0.001(3)
C39 0.067(5) 0.134(7) 0.077(5) -0.004(5) 0.021(4) -0.003(5)
C40 0.082(6) 0.125(8) 0.108(7) -0.041(6) 0.022(5) -0.010(5)
C41 0.077(5) 0.068(5) 0.176(10) -0.008(6) 0.019(6) 0.006(4)
C42 0.073(5) 0.071(4) 0.111(6) 0.018(4) 0.018(4) 0.001(4)
C43 0.048(3) 0.066(4) 0.055(3) 0.002(3) 0.010(3) 0.004(3)
C44 0.074(5) 0.088(6) 0.129(7) -0.035(5) 0.013(5) 0.008(4)
C45 0.060(5) 0.070(5) 0.180(10) 0.011(6) 0.029(5) -0.002(4)
C46 0.057(4) 0.084(5) 0.135(7) 0.023(5) 0.033(5) -0.005(4)
N3 0.070(3) 0.055(3) 0.064(3) -0.011(2) 0.024(3) -0.004(2)
C47 0.042(3) 0.070(4) 0.039(3) -0.003(2) 0.002(2) -0.001(2)
C48 0.055(4) 0.112(5) 0.044(3) -0.006(3) 0.009(3) 0.001(3)
C49 0.051(4) 0.158(8) 0.045(4) 0.016(5) 0.004(3) -0.012(5)
C50 0.066(5) 0.139(8) 0.077(5) 0.049(5) -0.004(4) -0.028(5)
C51 0.081(5) 0.076(4) 0.090(5) 0.021(4) -0.001(4) -0.005(4)
C52 0.055(3) 0.059(3) 0.048(3) 0.002(3) -0.001(3) -0.001(3)
C53 0.068(4) 0.067(4) 0.062(4) -0.015(3) 0.013(3) 0.010(3)
C54 0.059(4) 0.085(4) 0.051(3) -0.006(3) 0.019(3) 0.001(3)
C55 0.059(4) 0.068(4) 0.066(4) 0.004(3) 0.022(3) -0.011(3)
C29 0.08(2) 0.049(10) 0.17(3) -0.022(14) 0.068(18) -0.028(12)
C30 0.13(2) 0.036(11) 0.20(3) 0.010(12) 0.13(2) 0.008(12)
C31 0.107(17) 0.062(11) 0.17(2) 0.037(13) 0.083(17) 0.005(11)
C32 0.18(4) 0.059(15) 0.12(3) -0.018(14) 0.11(3) -0.058(17)
C33 0.050(8) 0.035(6) 0.068(9) -0.008(6) 0.030(6) 0.005(6)
C34 0.106(15) 0.039(8) 0.097(13) -0.011(8) 0.079(13) -0.011(8)
N1 0.22(3) 0.15(2) 0.20(3) -0.057(18) 0.16(2) -0.088(18)
C35 0.108(14) 0.088(12) 0.083(11) -0.034(9) 0.044(10) -0.036(9)
C36 0.152(18) 0.116(15) 0.103(14) -0.056(12) 0.075(15) -0.090(14)
C37 0.18(3) 0.049(13) 0.14(2) -0.046(16) 0.11(2) -0.044(14)
C29' 0.080(10) 0.060(8) 0.073(9) 0.020(7) 0.038(8) -0.014(7)
C30' 0.080(13) 0.070(14) 0.072(14) 0.015(9) 0.016(9) -0.006(9)
C31' 0.100(14) 0.078(11) 0.094(13) 0.008(10) 0.039(10) -0.017(10)
C32' 0.081(11) 0.083(11) 0.131(15) 0.048(11) 0.045(11) -0.002(9)
C33' 0.108(14) 0.058(10) 0.097(12) 0.011(9) 0.066(11) -0.004(9)
C34' 0.078(16) 0.044(10) 0.050(8) -0.009(7) 0.046(9) -0.004(10)
C35' 0.111(19) 0.08(2) 0.11(2) 0.035(17) 0.067(17) -0.013(17)
C36' 0.116(16) 0.074(11) 0.076(11) -0.006(10) 0.028(11) -0.021(11)
C37' 0.054(5) 0.054(5) 0.053(5) -0.0003(11) 0.0126(15) -0.0004(11)
N1' 0.084(11) 0.056(8) 0.094(12) -0.005(8) 0.053(9) -0.009(7)
O19 0.141(5) 0.083(3) 0.094(4) 0.021(3) 0.027(3) 0.006(3)
O20 0.134(5) 0.086(4) 0.130(5) 0.021(3) 0.030(4) -0.029(3)
O21 0.067(6) 0.163(11) 0.122(9) 0.020(8) 0.027(6) -0.002(7)
O22 0.192(8) 0.227(10) 0.142(6) -0.013(6) 0.039(6) -0.008(7)
O23 0.066(7) 0.171(12) 0.163(12) 0.066(10) 0.034(7) -0.004(7)
O24 0.067(3) 0.081(3) 0.056(2) 0.007(2) 0.015(2) -0.003(2)
O25 0.106(5) 0.179(7) 0.213(8) 0.071(6) 0.010(5) 0.018(5)
O26 0.124(10) 0.178(12) 0.245(18) 0.039(12) 0.084(11) 0.003(9)
O26' 0.26(3) 0.24(2) 0.124(15) 0.041(15) 0.138(17) 0.064(19)
O27 0.151(11) 0.100(9) 0.153(11) 0.039(8) 0.003(9) 0.015(8)
O28 0.156(9) 0.110(7) 0.140(8) 0.005(7) 0.023(7) 0.001(7)
O28' 0.199(10) 0.156(9) 0.176(10) -0.007(8) 0.048(9) -0.015(8)
O29 0.107(10) 0.112(10) 0.110(10) -0.007(8) 0.026(8) -0.008(8)
O29' 0.16(3) 0.12(2) 0.31(5) 0.03(3) 0.08(3) 0.01(2)

loop_
_atom_type_symbol
_atom_type_description
_atom_type_scat_dispersion_real
_atom_type_scat_dispersion_imag
_atom_type_scat_source
C C 0.0033 0.0016 'International Tables Vol C Tables 4.2.6.8 and 6.1.1.4'
H H 0.0000 0.0000 'International Tables Vol C Tables 4.2.6.8 and 6.1.1.4'
N N 0.0061 0.0033 'International Tables Vol C Tables 4.2.6.8 and 6.1.1.4'
O O 0.0106 0.0060 'International Tables Vol C Tables 4.2.6.8 and 6.1.1.4'
S S 0.1246 0.1234 'International Tables Vol C Tables 4.2.6.8 and 6.1.1.4'

loop_
_geom_angle_atom_site_label_1
_geom_angle_atom_site_label_2
_geom_angle_atom_site_label_3
_geom_angle
_geom_angle_site_symmetry_1
_geom_angle_site_symmetry_3
_geom_angle_publ_flag
O5 S1 O7 111.7(2) . . ?
O5 S1 O6 112.5(2) . . ?
O7 S1 O6 112.6(2) . . ?
O5 S1 C4 105.0(2) . . ?
O7 S1 C4 107.2(2) . . ?
O6 S1 C4 107.3(2) . . ?
O10' S2 O8' 112.2(11) . . ?
O10' S2 O8 144.6(7) . . ?
O8' S2 O8 49.4(7) . . ?
O10' S2 O9' 110.1(10) . . ?
O8' S2 O9' 115.0(9) . . ?
O8 S2 O9' 67.5(7) . . ?
O10' S2 O9 60.5(9) . . ?
O8' S2 O9 147.3(7) . . ?
O8 S2 O9 115.9(7) . . ?
O9' S2 O9 51.7(6) . . ?
O10' S2 O10 47.5(8) . . ?
O8' S2 O10 66.5(8) . . ?
O8 S2 O10 112.5(6) . . ?
O9' S2 O10 143.7(6) . . ?
O9 S2 O10 105.8(7) . . ?
O10' S2 C11 106.2(6) . . ?
O8' S2 C11 105.6(6) . . ?
O8 S2 C11 108.1(4) . . ?
O9' S2 C11 107.1(5) . . ?
O9 S2 C11 107.0(4) . . ?
O10 S2 C11 107.1(4) . . ?
O13 S3 O11' 142.1(11) . . ?
O13 S3 O13' 73.2(11) . . ?
O11' S3 O13' 110.9(12) . . ?
O13 S3 O12' 27.1(9) . . ?
O11' S3 O12' 125.3(11) . . ?
O13' S3 O12' 99.6(10) . . ?
O13 S3 O11 103.8(9) . . ?
O11' S3 O11 80.5(10) . . ?
O13' S3 O11 32.3(8) . . ?
O12' S3 O11 128.0(7) . . ?
O13 S3 O12 120.6(10) . . ?
O11' S3 O12 33.7(8) . . ?
O13' S3 O12 139.6(9) . . ?
O12' S3 O12 96.1(9) . . ?
O11 S3 O12 113.0(6) . . ?
O13 S3 C18 107.1(9) . . ?
O11' S3 C18 107.5(7) . . ?
O13' S3 C18 106.3(8) . . ?
O12' S3 C18 105.8(5) . . ?
O11 S3 C18 106.9(4) . . ?
O12 S3 C18 104.7(4) . . ?
O16 S4 O14 132.1(8) . . ?
O16 S4 O14' 106.0(9) . . ?
O14 S4 O14' 32.1(7) . . ?
O16 S4 O16' 27.3(7) . . ?
O14 S4 O16' 111.5(8) . . ?
O14' S4 O16' 81.3(9) . . ?
O16 S4 O15' 76.4(8) . . ?
O14 S4 O15' 124.3(6) . . ?
O14' S4 O15' 147.2(8) . . ?
O16' S4 O15' 103.4(7) . . ?
O16 S4 O15 110.4(8) . . ?
O14 S4 O15 87.0(6) . . ?
O14' S4 O15 116.5(8) . . ?
O16' S4 O15 133.8(7) . . ?
O15' S4 O15 38.9(5) . . ?
O16 S4 C25 109.4(7) . . ?
O14 S4 C25 106.1(5) . . ?
O14' S4 C25 105.8(7) . . ?
O16' S4 C25 106.2(5) . . ?
O15' S4 C25 103.9(4) . . ?
O15 S4 C25 108.4(4) . . ?
C7 O1 H1 109.5 . . ?
C14 O2 H2 109.5 . . ?
C21 O3 H3 109.5 . . ?
C28 O4 H4 109.5 . . ?
C27 C1 C2 111.6(3) . . ?
C27 C1 H1A 109.3 . . ?
C2 C1 H1A 109.3 . . ?
C27 C1 H1B 109.3 . . ?
C2 C1 H1B 109.3 . . ?
H1A C1 H1B 108.0 . . ?
C3 C2 C7 117.0(4) . . ?
C3 C2 C1 118.2(4) . . ?
C7 C2 C1 124.8(4) . . ?
C2 C3 C4 121.6(4) . . ?
C2 C3 H3A 119.2 . . ?
C4 C3 H3A 119.2 . . ?
C5 C4 C3 120.2(4) . . ?
C5 C4 S1 121.8(3) . . ?
C3 C4 S1 117.8(3) . . ?
C4 C5 C6 120.2(4) . . ?
C4 C5 H5A 119.9 . . ?
C6 C5 H5A 119.9 . . ?
C5 C6 C7 118.3(4) . . ?
C5 C6 C8 119.9(4) . . ?
C7 C6 C8 121.8(4) . . ?
O1 C7 C2 123.1(4) . . ?
O1 C7 C6 114.6(4) . . ?
C2 C7 C6 122.2(4) . . ?
C9 C8 C6 113.8(4) . . ?
C9 C8 H8A 108.8 . . ?
C6 C8 H8A 108.8 . . ?
C9 C8 H8B 108.8 . . ?
C6 C8 H8B 108.8 . . ?
H8A C8 H8B 107.7 . . ?
C10 C9 C14 117.8(4) . . ?
C10 C9 C8 119.8(4) . . ?
C14 C9 C8 122.4(4) . . ?
C11 C10 C9 120.9(4) . . ?
C11 C10 H10A 119.6 . . ?
C9 C10 H10A 119.6 . . ?
C10 C11 C12 120.3(4) . . ?
C10 C11 S2 120.6(4) . . ?
C12 C11 S2 119.1(4) . . ?
C13 C12 C11 120.6(5) . . ?
C13 C12 H12A 119.7 . . ?
C11 C12 H12A 119.7 . . ?
C12 C13 C14 118.6(4) . . ?
C12 C13 C15 121.5(4) . . ?
C14 C13 C15 119.8(4) . . ?
O2 C14 C13 114.6(4) . . ?
O2 C14 C9 123.5(4) . . ?
C13 C14 C9 121.9(4) . . ?
C13 C15 C16 110.9(3) . . ?
C13 C15 H15A 109.5 . . ?
C16 C15 H15A 109.5 . . ?
C13 C15 H15B 109.5 . . ?
C16 C15 H15B 109.5 . . ?
H15A C15 H15B 108.0 . . ?
C21 C16 C17 118.0(4) . . ?
C21 C16 C15 124.1(4) . . ?
C17 C16 C15 117.9(4) . . ?
C18 C17 C16 121.3(4) . . ?
C18 C17 H17A 119.4 . . ?
C16 C17 H17A 119.4 . . ?
C17 C18 C19 119.9(5) . . ?
C17 C18 S3 118.7(4) . . ?
C19 C18 S3 121.4(4) . . ?
C20 C19 C18 120.1(4) . . ?
C20 C19 H19A 120.0 . . ?
C18 C19 H19A 120.0 . . ?
C19 C20 C21 119.1(4) . . ?
C19 C20 C22 120.8(4) . . ?
C21 C20 C22 120.1(4) . . ?
O3 C21 C16 123.9(4) . . ?
O3 C21 C20 114.6(4) . . ?
C16 C21 C20 121.5(4) . . ?
C23 C22 C20 113.2(4) . . ?
C23 C22 H22A 108.9 . . ?
C20 C22 H22A 108.9 . . ?
C23 C22 H22B 108.9 . . ?
C20 C22 H22B 108.9 . . ?
H22A C22 H22B 107.7 . . ?
C24 C23 C28 117.0(4) . . ?
C24 C23 C22 120.5(4) . . ?
C28 C23 C22 122.5(4) . . ?
C25 C24 C23 122.1(4) . . ?
C25 C24 H24A 119.0 . . ?
C23 C24 H24A 119.0 . . ?
C24 C25 C26 119.5(4) . . ?
C24 C25 S4 120.5(4) . . ?
C26 C25 S4 119.9(4) . . ?
C27 C26 C25 120.4(4) . . ?
C27 C26 H26A 119.8 . . ?
C25 C26 H26A 119.8 . . ?
C26 C27 C28 119.3(4) . . ?
C26 C27 C1 120.9(4) . . ?
C28 C27 C1 119.8(4) . . ?
O4 C28 C27 115.2(4) . . ?
O4 C28 C23 123.2(4) . . ?
C27 C28 C23 121.6(4) . . ?
C44 N2 C43 122.6(7) . . ?
C44 N2 H2A 118.7 . . ?
C43 N2 H2A 118.7 . . ?
C39 C38 C43 118.9(7) . . ?
C39 C38 C46 122.3(7) . . ?
C43 C38 C46 118.9(7) . . ?
C40 C39 C38 119.4(8) . . ?
C40 C39 H39A 120.3 . . ?
C38 C39 H39A 120.3 . . ?
C39 C40 C41 123.9(8) . . ?
C39 C40 H40A 118.0 . . ?
C41 C40 H40A 118.0 . . ?
C40 C41 C42 118.8(8) . . ?
C40 C41 H41A 120.6 . . ?
C42 C41 H41A 120.6 . . ?
C43 C42 C41 116.5(7) . . ?
C43 C42 H42A 121.7 . . ?
C41 C42 H42A 121.7 . . ?
C38 C43 N2 118.4(6) . . ?
C38 C43 C42 122.5(6) . . ?
N2 C43 C42 119.1(6) . . ?
N2 C44 C45 118.2(8) . . ?
N2 C44 H44A 120.9 . . ?
C45 C44 H44A 120.9 . . ?
C46 C45 C44 122.4(8) . . ?
C46 C45 H45A 118.8 . . ?
C44 C45 H45A 118.8 . . ?
C45 C46 C38 119.5(8) . . ?
C45 C46 H46A 120.2 . . ?
C38 C46 H46A 120.2 . . ?
C55 N3 C47 123.4(5) . . ?
C55 N3 H3B 118.3 . . ?
C47 N3 H3B 118.3 . . ?
N3 C47 C48 120.7(5) . . ?
N3 C47 C52 117.0(5) . . ?
C48 C47 C52 122.3(6) . . ?
C49 C48 C47 118.7(7) . . ?
C49 C48 H48A 120.7 . . ?
C47 C48 H48A 120.7 . . ?
C48 C49 C50 121.2(7) . . ?
C48 C49 H49A 119.4 . . ?
C50 C49 H49A 119.4 . . ?
C51 C50 C49 121.0(7) . . ?
C51 C50 H50A 119.5 . . ?
C49 C50 H50A 119.5 . . ?
C50 C51 C52 119.8(7) . . ?
C50 C51 H51A 120.1 . . ?
C52 C51 H51A 120.1 . . ?
C47 C52 C53 118.1(5) . . ?
C47 C52 C51 116.9(6) . . ?
C53 C52 C51 125.0(6) . . ?
C54 C53 C52 121.8(5) . . ?
C54 C53 H53A 119.1 . . ?
C52 C53 H53A 119.1 . . ?
C53 C54 C55 118.2(6) . . ?
C53 C54 H54A 120.9 . . ?
C55 C54 H54A 120.9 . . ?
N3 C55 C54 121.5(5) . . ?
N3 C55 H55A 119.2 . . ?
C54 C55 H55A 119.2 . . ?
C37 C29 C30 123.4(14) . . ?
C37 C29 C34 116.6(14) . . ?
C30 C29 C34 120.0 . . ?
C31 C30 C29 120.0 . . ?
C31 C30 H30A 120.0 . . ?
C29 C30 H30A 120.0 . . ?
C32 C31 C30 120.0 . . ?
C32 C31 H31A 120.0 . . ?
C30 C31 H31A 120.0 . . ?
C31 C32 C33 120.0 . . ?
C31 C32 H32A 120.0 . . ?
C33 C32 H32A 120.0 . . ?
C34 C33 C32 120.0 . . ?
C34 C33 H33A 120.0 . . ?
C32 C33 H33A 120.0 . . ?
N1 C34 C33 119.9(15) . . ?
N1 C34 C29 120.1(14) . . ?
C33 C34 C29 120.0 . . ?
C34 N1 C35 124(2) . . ?
C34 N1 H1C 118.2 . . ?
C35 N1 H1C 118.2 . . ?
C36 C35 N1 117(2) . . ?
C36 C35 H35A 121.6 . . ?
N1 C35 H35A 121.6 . . ?
C35 C36 C37 120(2) . . ?
C35 C36 H36A 119.9 . . ?
C37 C36 H36A 119.9 . . ?
C36 C37 C29 122.7(19) . . ?
C36 C37 H37A 118.7 . . ?
C29 C37 H37A 118.7 . . ?
N1' C29' C30' 118.5(10) . . ?
N1' C29' C34' 121.5(10) . . ?
C30' C29' C34' 120.0 . . ?
C31' C30' C29' 120.0 . . ?
C31' C30' H30B 120.0 . . ?
C29' C30' H30B 120.0 . . ?
C30' C31' C32' 120.0 . . ?
C30' C31' H31B 120.0 . . ?
C32' C31' H31B 120.0 . . ?
C31' C32' C33' 120.0 . . ?
C31' C32' H32B 120.0 . . ?
C33' C32' H32B 120.0 . . ?
C34' C33' C32' 120.0 . . ?
C34' C33' H33B 120.0 . . ?
C32' C33' H33B 120.0 . . ?
C33' C34' C29' 120.0 . . ?
C33' C34' C35' 125.8(12) . . ?
C29' C34' C35' 114.1(12) . . ?
C36' C35' C34' 124(2) . . ?
C36' C35' H35B 117.8 . . ?
C34' C35' H35B 117.8 . . ?
C35' C36' C37' 119.4(18) . . ?
C35' C36' H36B 120.3 . . ?
C37' C36' H36B 120.3 . . ?
N1' C37' C36' 115.0(14) . . ?
N1' C37' H37B 122.5 . . ?
C36' C37' H37B 122.5 . . ?
C29' N1' C37' 125.2(13) . . ?
C29' N1' H1'A 117.4 . . ?
C37' N1' H1'A 117.4 . . ?

loop_
_geom_bond_atom_site_label_1
_geom_bond_atom_site_label_2
_geom_bond_distance
_geom_bond_site_symmetry_2
_geom_bond_publ_flag
S1 O5 1.457(4) . ?
S1 O7 1.457(4) . ?
S1 O6 1.458(3) . ?
S1 C4 1.773(4) . ?
S2 O10' 1.417(9) . ?
S2 O8' 1.418(8) . ?
S2 O8 1.435(8) . ?
S2 O9' 1.444(11) . ?
S2 O9 1.451(10) . ?
S2 O10 1.485(8) . ?
S2 C11 1.787(5) . ?
S3 O13 1.411(18) . ?
S3 O11' 1.419(17) . ?
S3 O13' 1.423(9) . ?
S3 O12' 1.438(9) . ?
S3 O11 1.447(9) . ?
S3 O12 1.460(10) . ?
S3 C18 1.767(5) . ?
S4 O16 1.413(9) . ?
S4 O14 1.440(7) . ?
S4 O14' 1.456(9) . ?
S4 O16' 1.458(11) . ?
S4 O15' 1.473(9) . ?
S4 O15 1.480(10) . ?
S4 C25 1.772(5) . ?
O1 C7 1.378(5) . ?
O1 H1 0.8200 . ?
O2 C14 1.365(5) . ?
O2 H2 0.8200 . ?
O3 C21 1.368(5) . ?
O3 H3 0.8200 . ?
O4 C28 1.362(5) . ?
O4 H4 0.8200 . ?
C1 C27 1.516(6) . ?
C1 C2 1.520(6) . ?
C1 H1A 0.9700 . ?
C1 H1B 0.9700 . ?
C2 C3 1.389(6) . ?
C2 C7 1.406(6) . ?
C3 C4 1.393(6) . ?
C3 H3A 0.9300 . ?
C4 C5 1.388(6) . ?
C5 C6 1.391(6) . ?
C5 H5A 0.9300 . ?
C6 C7 1.408(6) . ?
C6 C8 1.529(6) . ?
C8 C9 1.520(6) . ?
C8 H8A 0.9700 . ?
C8 H8B 0.9700 . ?
C9 C10 1.402(6) . ?
C9 C14 1.406(6) . ?
C10 C11 1.385(7) . ?
C10 H10A 0.9300 . ?
C11 C12 1.395(7) . ?
C12 C13 1.389(6) . ?
C12 H12A 0.9300 . ?
C13 C14 1.400(6) . ?
C13 C15 1.520(6) . ?
C15 C16 1.531(6) . ?
C15 H15A 0.9700 . ?
C15 H15B 0.9700 . ?
C16 C21 1.395(6) . ?
C16 C17 1.398(7) . ?
C17 C18 1.392(7) . ?
C17 H17A 0.9300 . ?
C18 C19 1.400(7) . ?
C19 C20 1.388(7) . ?
C19 H19A 0.9300 . ?
C20 C21 1.410(6) . ?
C20 C22 1.530(6) . ?
C22 C23 1.517(6) . ?
C22 H22A 0.9700 . ?
C22 H22B 0.9700 . ?
C23 C24 1.399(6) . ?
C23 C28 1.415(6) . ?
C24 C25 1.391(7) . ?
C24 H24A 0.9300 . ?
C25 C26 1.396(7) . ?
C26 C27 1.391(6) . ?
C26 H26A 0.9300 . ?
C27 C28 1.399(6) . ?
N2 C44 1.328(10) . ?
N2 C43 1.392(8) . ?
N2 H2A 0.8600 . ?
C38 C39 1.383(10) . ?
C38 C43 1.391(8) . ?
C38 C46 1.423(10) . ?
C39 C40 1.331(12) . ?
C39 H39A 0.9300 . ?
C40 C41 1.384(13) . ?
C40 H40A 0.9300 . ?
C41 C42 1.417(12) . ?
C41 H41A 0.9300 . ?
C42 C43 1.401(9) . ?
C42 H42A 0.9300 . ?
C44 C45 1.405(12) . ?
C44 H44A 0.9300 . ?
C45 C46 1.317(12) . ?
C45 H45A 0.9300 . ?
C46 H46A 0.9300 . ?
N3 C55 1.315(7) . ?
N3 C47 1.381(7) . ?
N3 H3B 0.8600 . ?
C47 C48 1.406(8) . ?
C47 C52 1.407(8) . ?
C48 C49 1.337(10) . ?
C48 H48A 0.9300 . ?
C49 C50 1.400(11) . ?
C49 H49A 0.9300 . ?
C50 C51 1.372(11) . ?
C50 H50A 0.9300 . ?
C51 C52 1.418(9) . ?
C51 H51A 0.9300 . ?
C52 C53 1.411(8) . ?
C53 C54 1.358(8) . ?
C53 H53A 0.9300 . ?
C54 C55 1.367(8) . ?
C54 H54A 0.9300 . ?
C55 H55A 0.9300 . ?
C29 C37 1.390(10) . ?
C29 C30 1.3900 . ?
C29 C34 1.3900 . ?
C30 C31 1.3900 . ?
C30 H30A 0.9300 . ?
C31 C32 1.3900 . ?
C31 H31A 0.9300 . ?
C32 C33 1.3900 . ?
C32 H32A 0.9300 . ?
C33 C34 1.3900 . ?
C33 H33A 0.9300 . ?
C34 N1 1.370(10) . ?
N1 C35 1.384(10) . ?
N1 H1C 0.8600 . ?
C35 C36 1.381(10) . ?
C35 H35A 0.9300 . ?
C36 C37 1.386(10) . ?
C36 H36A 0.9300 . ?
C37 H37A 0.9300 . ?
C29' N1' 1.342(8) . ?
C29' C30' 1.3900 . ?
C29' C34' 1.3900 . ?
C30' C31' 1.3900 . ?
C30' H30B 0.9300 . ?
C31' C32' 1.3900 . ?
C31' H31B 0.9300 . ?
C32' C33' 1.3900 . ?
C32' H32B 0.9300 . ?
C33' C34' 1.3900 . ?
C33' H33B 0.9300 . ?
C34' C35' 1.391(10) . ?
C35' C36' 1.389(10) . ?
C35' H35B 0.9300 . ?
C36' C37' 1.400(10) . ?
C36' H36B 0.9300 . ?
C37' N1' 1.379(10) . ?
C37' H37B 0.9300 . ?
N1' H1'A 0.8600 . ?

loop_
_geom_torsion_atom_site_label_1
_geom_torsion_atom_site_label_2
_geom_torsion_atom_site_label_3
_geom_torsion_atom_site_label_4
_geom_torsion
_geom_torsion_site_symmetry_1
_geom_torsion_site_symmetry_2
_geom_torsion_site_symmetry_3
_geom_torsion_site_symmetry_4
_geom_torsion_publ_flag
C27 C1 C2 C3 -75.0(5) . . . . ?
C27 C1 C2 C7 104.9(5) . . . . ?
C7 C2 C3 C4 -0.8(6) . . . . ?
C1 C2 C3 C4 179.1(4) . . . . ?
C2 C3 C4 C5 -3.5(7) . . . . ?
C2 C3 C4 S1 173.5(3) . . . . ?
O5 S1 C4 C5 123.3(4) . . . . ?
O7 S1 C4 C5 -117.8(4) . . . . ?
O6 S1 C4 C5 3.4(4) . . . . ?
O5 S1 C4 C3 -53.6(4) . . . . ?
O7 S1 C4 C3 65.4(4) . . . . ?
O6 S1 C4 C3 -173.4(4) . . . . ?
C3 C4 C5 C6 2.9(7) . . . . ?
S1 C4 C5 C6 -173.9(4) . . . . ?
C4 C5 C6 C7 1.8(6) . . . . ?
C4 C5 C6 C8 179.9(4) . . . . ?
C3 C2 C7 O1 -173.5(4) . . . . ?
C1 C2 C7 O1 6.6(7) . . . . ?
C3 C2 C7 C6 5.7(6) . . . . ?
C1 C2 C7 C6 -174.2(4) . . . . ?
C5 C6 C7 O1 173.0(4) . . . . ?
C8 C6 C7 O1 -5.1(6) . . . . ?
C5 C6 C7 C2 -6.2(7) . . . . ?
C8 C6 C7 C2 175.7(4) . . . . ?
C5 C6 C8 C9 86.9(5) . . . . ?
C7 C6 C8 C9 -95.0(5) . . . . ?
C6 C8 C9 C10 -107.9(5) . . . . ?
C6 C8 C9 C14 72.5(5) . . . . ?
C14 C9 C10 C11 -1.0(7) . . . . ?
C8 C9 C10 C11 179.3(4) . . . . ?
C9 C10 C11 C12 -0.4(7) . . . . ?
C9 C10 C11 S2 179.7(3) . . . . ?
O10' S2 C11 C10 155.2(10) . . . . ?
O8' S2 C11 C10 -85.4(9) . . . . ?
O8 S2 C11 C10 -33.7(7) . . . . ?
O9' S2 C11 C10 37.6(8) . . . . ?
O9 S2 C11 C10 91.8(7) . . . . ?
O10 S2 C11 C10 -155.1(6) . . . . ?
O10' S2 C11 C12 -24.6(10) . . . . ?
O8' S2 C11 C12 94.7(9) . . . . ?
O8 S2 C11 C12 146.5(6) . . . . ?
O9' S2 C11 C12 -142.3(7) . . . . ?
O9 S2 C11 C12 -88.0(7) . . . . ?
O10 S2 C11 C12 25.1(7) . . . . ?
C10 C11 C12 C13 0.9(7) . . . . ?
S2 C11 C12 C13 -179.3(3) . . . . ?
C11 C12 C13 C14 0.2(7) . . . . ?
C11 C12 C13 C15 -177.8(4) . . . . ?
C12 C13 C14 O2 178.7(4) . . . . ?
C15 C13 C14 O2 -3.3(6) . . . . ?
C12 C13 C14 C9 -1.7(6) . . . . ?
C15 C13 C14 C9 176.3(4) . . . . ?
C10 C9 C14 O2 -178.3(4) . . . . ?
C8 C9 C14 O2 1.3(6) . . . . ?
C10 C9 C14 C13 2.1(6) . . . . ?
C8 C9 C14 C13 -178.2(4) . . . . ?
C12 C13 C15 C16 98.4(5) . . . . ?
C14 C13 C15 C16 -79.5(5) . . . . ?
C13 C15 C16 C21 108.2(5) . . . . ?
C13 C15 C16 C17 -72.4(5) . . . . ?
C21 C16 C17 C18 -1.6(7) . . . . ?
C15 C16 C17 C18 179.0(4) . . . . ?
C16 C17 C18 C19 -1.4(7) . . . . ?
C16 C17 C18 S3 178.1(4) . . . . ?
O13 S3 C18 C17 176.0(9) . . . . ?
O11' S3 C18 C17 -19.9(10) . . . . ?
O13' S3 C18 C17 99.0(10) . . . . ?
O12' S3 C18 C17 -155.8(8) . . . . ?
O11 S3 C18 C17 65.2(6) . . . . ?
O12 S3 C18 C17 -54.9(7) . . . . ?
O13 S3 C18 C19 -4.5(10) . . . . ?
O11' S3 C18 C19 159.7(10) . . . . ?
O13' S3 C18 C19 -81.5(10) . . . . ?
O12' S3 C18 C19 23.8(9) . . . . ?
O11 S3 C18 C19 -115.2(6) . . . . ?
O12 S3 C18 C19 124.7(6) . . . . ?
C17 C18 C19 C20 0.9(7) . . . . ?
S3 C18 C19 C20 -178.7(4) . . . . ?
C18 C19 C20 C21 2.6(7) . . . . ?
C18 C19 C20 C22 -177.7(4) . . . . ?
C17 C16 C21 O3 -175.5(4) . . . . ?
C15 C16 C21 O3 3.9(7) . . . . ?
C17 C16 C21 C20 5.1(6) . . . . ?
C15 C16 C21 C20 -175.5(4) . . . . ?
C19 C20 C21 O3 174.8(4) . . . . ?
C22 C20 C21 O3 -4.9(6) . . . . ?
C19 C20 C21 C16 -5.7(7) . . . . ?
C22 C20 C21 C16 174.6(4) . . . . ?
C19 C20 C22 C23 83.7(5) . . . . ?
C21 C20 C22 C23 -96.6(5) . . . . ?
C20 C22 C23 C24 -107.1(5) . . . . ?
C20 C22 C23 C28 72.8(6) . . . . ?
C28 C23 C24 C25 -0.9(7) . . . . ?
C22 C23 C24 C25 179.0(4) . . . . ?
C23 C24 C25 C26 -0.1(7) . . . . ?
C23 C24 C25 S4 179.7(4) . . . . ?
O16 S4 C25 C24 -123.5(8) . . . . ?
O14 S4 C25 C24 89.2(7) . . . . ?
O14' S4 C25 C24 122.7(8) . . . . ?
O16' S4 C25 C24 -151.9(7) . . . . ?
O15' S4 C25 C24 -43.2(6) . . . . ?
O15 S4 C25 C24 -3.0(8) . . . . ?
O16 S4 C25 C26 56.4(8) . . . . ?
O14 S4 C25 C26 -90.9(7) . . . . ?
O14' S4 C25 C26 -57.4(8) . . . . ?
O16' S4 C25 C26 27.9(7) . . . . ?
O15' S4 C25 C26 136.6(6) . . . . ?
O15 S4 C25 C26 176.9(7) . . . . ?
C24 C25 C26 C27 0.3(7) . . . . ?
S4 C25 C26 C27 -179.6(3) . . . . ?
C25 C26 C27 C28 0.6(6) . . . . ?
C25 C26 C27 C1 -179.0(4) . . . . ?
C2 C1 C27 C26 99.9(5) . . . . ?
C2 C1 C27 C28 -79.7(5) . . . . ?
C26 C27 C28 O4 178.2(4) . . . . ?
C1 C27 C28 O4 -2.2(6) . . . . ?
C26 C27 C28 C23 -1.8(6) . . . . ?
C1 C27 C28 C23 177.9(4) . . . . ?
C24 C23 C28 O4 -178.0(4) . . . . ?
C22 C23 C28 O4 2.0(7) . . . . ?
C24 C23 C28 C27 1.9(6) . . . . ?
C22 C23 C28 C27 -178.0(4) . . . . ?
C43 C38 C39 C40 0.0(10) . . . . ?
C46 C38 C39 C40 -179.5(7) . . . . ?
C38 C39 C40 C41 0.7(13) . . . . ?
C39 C40 C41 C42 -0.9(13) . . . . ?
C40 C41 C42 C43 0.3(11) . . . . ?
C39 C38 C43 N2 178.2(6) . . . . ?
C46 C38 C43 N2 -2.3(8) . . . . ?
C39 C38 C43 C42 -0.5(9) . . . . ?
C46 C38 C43 C42 179.0(6) . . . . ?
C44 N2 C43 C38 1.6(9) . . . . ?
C44 N2 C43 C42 -179.7(7) . . . . ?
C41 C42 C43 C38 0.4(10) . . . . ?
C41 C42 C43 N2 -178.3(6) . . . . ?
C43 N2 C44 C45 -0.9(10) . . . . ?
N2 C44 C45 C46 1.2(12) . . . . ?
C44 C45 C46 C38 -2.0(12) . . . . ?
C39 C38 C46 C45 -177.9(7) . . . . ?
C43 C38 C46 C45 2.6(10) . . . . ?
C55 N3 C47 C48 178.1(5) . . . . ?
C55 N3 C47 C52 -2.2(8) . . . . ?
N3 C47 C48 C49 179.7(5) . . . . ?
C52 C47 C48 C49 -0.1(8) . . . . ?
C47 C48 C49 C50 -0.7(9) . . . . ?
C48 C49 C50 C51 0.8(11) . . . . ?
C49 C50 C51 C52 0.0(10) . . . . ?
N3 C47 C52 C53 0.9(7) . . . . ?
C48 C47 C52 C53 -179.4(5) . . . . ?
N3 C47 C52 C51 -178.9(5) . . . . ?
C48 C47 C52 C51 0.8(8) . . . . ?
C50 C51 C52 C47 -0.8(9) . . . . ?
C50 C51 C52 C53 179.4(6) . . . . ?
C47 C52 C53 C54 1.1(8) . . . . ?
C51 C52 C53 C54 -179.0(6) . . . . ?
C52 C53 C54 C55 -2.0(9) . . . . ?
C47 N3 C55 C54 1.3(9) . . . . ?
C53 C54 C55 N3 0.8(9) . . . . ?
C37 C29 C30 C31 178.1(19) . . . . ?
C34 C29 C30 C31 0.0 . . . . ?
C29 C30 C31 C32 0.0 . . . . ?
C30 C31 C32 C33 0.0 . . . . ?
C31 C32 C33 C34 0.0 . . . . ?
C32 C33 C34 N1 177(2) . . . . ?
C32 C33 C34 C29 0.0 . . . . ?
C37 C29 C34 N1 5(3) . . . . ?
C30 C29 C34 N1 -177(2) . . . . ?
C37 C29 C34 C33 -178.2(18) . . . . ?
C30 C29 C34 C33 0.0 . . . . ?
C33 C34 N1 C35 -179(2) . . . . ?
C29 C34 N1 C35 -2(4) . . . . ?
C34 N1 C35 C36 0(4) . . . . ?
N1 C35 C36 C37 -1(3) . . . . ?
C35 C36 C37 C29 4(4) . . . . ?
C30 C29 C37 C36 176(2) . . . . ?
C34 C29 C37 C36 -6(3) . . . . ?
N1' C29' C30' C31' -177.3(10) . . . . ?
C34' C29' C30' C31' 0.0 . . . . ?
C29' C30' C31' C32' 0.0 . . . . ?
C30' C31' C32' C33' 0.0 . . . . ?
C31' C32' C33' C34' 0.0 . . . . ?
C32' C33' C34' C29' 0.0 . . . . ?
C32' C33' C34' C35' -175.9(18) . . . . ?
N1' C29' C34' C33' 177.2(10) . . . . ?
C30' C29' C34' C33' 0.0 . . . . ?
N1' C29' C34' C35' -6.4(17) . . . . ?
C30' C29' C34' C35' 176.4(16) . . . . ?
C33' C34' C35' C36' -176.3(17) . . . . ?
C29' C34' C35' C36' 8(3) . . . . ?
C34' C35' C36' C37' -4(4) . . . . ?
C35' C36' C37' N1' -1(3) . . . . ?
C30' C29' N1' C37' 179.3(16) . . . . ?
C34' C29' N1' C37' 2(2) . . . . ?
C36' C37' N1' C29' 2(3) . . . . ?
